data_4079895
loop_
_publ_author_name
'Shekar, Sukesh'
'Brown, Seth N.'

_publ_section_title
;
 Migrations of Alkyl and Aryl Groups from Silicon to Nitrogen in Silylated
 Aryloxyiminoquinones
;
_journal_issue 2
_journal_name_full Organometallics
_journal_page_first 556
_journal_paper_doi 10.1021/om301028c
_journal_volume 32
_journal_year 2013
_chemical_formula_moiety 'C46 H55 N O2 Si'
_chemical_formula_sum 'C46 H55 N O2 Si'
_chemical_formula_weight 682.00
_chemical_name_common Ph2Si(ON[Ph]O)
_chemical_name_systematic
; 
 2,4,8,12-Tetra-tert-butyl-6,6,12-triphenyl-12H-
dibenzo[d,g][1,3,6,2]dioxazasilocine
;
_space_group_IT_number 14
_symmetry_cell_setting monoclinic
_symmetry_space_group_name_Hall '-P 2yn'
_symmetry_space_group_name_H-M 'P 1 21/n 1'
_atom_sites_solution_hydrogens difmap
_atom_sites_solution_primary direct
_atom_sites_solution_secondary difmap
_audit_creation_method SHELXL-97
_cell_angle_alpha 90.00
_cell_angle_beta 114.1960(13)
_cell_angle_gamma 90.00
_cell_formula_units_Z 8
_cell_length_a 23.8378(17)
_cell_length_b 13.5671(10)
_cell_length_c 27.1044(19)
_cell_measurement_reflns_used 9761
_cell_measurement_temperature 150(2)
_cell_measurement_theta_max 27.40
_cell_measurement_theta_min 2.27
_cell_volume 7995.7(10)
_computing_cell_refinement 'APEX2/SAINT (Bruker, 2004)'
_computing_data_collection 'APEX2 (Bruker, 2004)'
_computing_data_reduction 'SAINT/XPREP (Bruker, 2004; Sheldrick, 2003)'
_computing_molecular_graphics 'XP (Sheldrick, 1998)'
_computing_publication_material 'XCIF (Sheldrick, 2001)'
_computing_structure_refinement 'SHELXL-97 (Sheldrick, 2008)'
_computing_structure_solution 'SHELXS-97 (Sheldrick, 2008)'
_diffrn_ambient_temperature 150(2)
_diffrn_detector_area_resol_mean 8.33
_diffrn_measured_fraction_theta_full 0.920
_diffrn_measured_fraction_theta_max 0.920
_diffrn_measurement_device_type 'Bruker APEX-II CCD'
_diffrn_measurement_method '\f and \w scans'
_diffrn_radiation_monochromator graphite
_diffrn_radiation_source 'fine-focus sealed tube'
_diffrn_radiation_type MoK\a
_diffrn_radiation_wavelength 0.71073
_diffrn_reflns_av_R_equivalents 0.0384
_diffrn_reflns_av_sigmaI/netI 0.0305
_diffrn_reflns_limit_h_max 29
_diffrn_reflns_limit_h_min -31
_diffrn_reflns_limit_k_max 17
_diffrn_reflns_limit_k_min -16
_diffrn_reflns_limit_l_max 34
_diffrn_reflns_limit_l_min -33
_diffrn_reflns_number 108892
_diffrn_reflns_theta_full 27.95
_diffrn_reflns_theta_max 28.01
_diffrn_reflns_theta_min 0.96
_exptl_absorpt_coefficient_mu 0.096
_exptl_absorpt_correction_T_max 0.9759
_exptl_absorpt_correction_T_min 0.9407
_exptl_absorpt_correction_type multi-scan
_exptl_absorpt_process_details
;
 Blessing, R. H. (1995) Acta Cryst. A51, 33-38.

 Sheldrick, G.M. (2008) SADABS v2008/1. Bruker AXS Inc. 
Madison, WI USA.
;
_exptl_crystal_colour colorless
_exptl_crystal_density_diffrn 1.133
_exptl_crystal_density_method 'not measured'
_exptl_crystal_description 'square block'
_exptl_crystal_F_000 2944
_exptl_crystal_recrystallization_method
;
 Crystals were grown from deuterated chloroform/acetonitrile.
;
_exptl_crystal_size_max 0.65
_exptl_crystal_size_mid 0.62
_exptl_crystal_size_min 0.26
_refine_diff_density_max 0.414
_refine_diff_density_min -0.354
_refine_diff_density_rms 0.043
_refine_ls_extinction_method none
_refine_ls_goodness_of_fit_ref 1.010
_refine_ls_hydrogen_treatment refall
_refine_ls_matrix_type full
_refine_ls_number_parameters 1341
_refine_ls_number_reflns 17658
_refine_ls_number_restraints 0
_refine_ls_restrained_S_all 1.010
_refine_ls_R_factor_all 0.0599
_refine_ls_R_factor_gt 0.0408
_refine_ls_shift/su_max 0.001
_refine_ls_shift/su_mean 0.000
_refine_ls_structure_factor_coef Fsqd
_refine_ls_weighting_details 'calc w=1/[\s^2^(Fo^2^)+(0.0546P)^2^+2.8652P] where P=(Fo^2^+2Fc^2^)/3'
_refine_ls_weighting_scheme calc
_refine_ls_wR_factor_gt 0.0986
_refine_ls_wR_factor_ref 0.1113
_reflns_number_gt 13625
_reflns_number_total 17658
_reflns_threshold_expression >2sigma(I)
_cod_data_source_file om301028c_si_002.cif
_cod_data_source_block ss63
_cod_depositor_comments
;
The following automatic conversions were performed:

'_symmetry_cell_setting' value 'Monoclinic' changed to 'monoclinic'
according to /home/saulius/struct/CIF-dictionaries/cif_core.dic
dictionary named 'cif_core.dic' version 2.4.2 from 2011-04-26.

Automatic conversion script
Id: cif_fix_values 1891 2012-01-12 08:04:46Z andrius 
;
_cod_original_sg_symbol_H-M P2(1)/n
_cod_database_code 4079895

loop_
_symmetry_equiv_pos_as_xyz
'x, y, z'
'-x+1/2, y+1/2, -z+1/2'
'-x, -y, -z'
'x-1/2, -y-1/2, z-1/2'

loop_
_atom_site_label
_atom_site_type_symbol
_atom_site_fract_x
_atom_site_fract_y
_atom_site_fract_z
_atom_site_U_iso_or_equiv
_atom_site_adp_type
_atom_site_occupancy
_atom_site_symmetry_multiplicity
_atom_site_calc_flag
Si1 Si 0.052896(17) 0.68896(3) 0.212384(15) 0.01898(9) Uani 1 1 d
Si2 Si 0.533737(17) 0.61859(3) 0.174092(15) 0.01777(9) Uani 1 1 d
N1 N 0.15148(5) 0.66022(8) 0.17628(5) 0.0223(3) Uani 1 1 d
N2 N 0.64642(5) 0.63166(8) 0.16898(4) 0.0178(2) Uani 1 1 d
C11 C 0.13747(6) 0.74932(10) 0.14559(6) 0.0208(3) Uani 1 1 d
C12 C 0.08357(6) 0.79859(10) 0.13916(5) 0.0195(3) Uani 1 1 d
C13 C 0.06767(6) 0.88776(10) 0.11047(5) 0.0194(3) Uani 1 1 d
C14 C 0.10775(6) 0.92257(10) 0.08850(5) 0.0209(3) Uani 1 1 d
H14 H 0.0969(7) 0.9841(12) 0.0684(6) 0.020(4) Uiso 1 1 d
H16 H 0.2128(7) 0.7508(12) 0.1292(6) 0.025(4) Uiso 1 1 d
H24 H 0.0520(7) 0.3322(12) 0.0912(6) 0.021(4) Uiso 1 1 d
H26 H 0.1560(7) 0.5664(12) 0.0930(6) 0.025(4) Uiso 1 1 d
H32 H 0.2121(8) 0.4979(13) 0.2217(7) 0.032(5) Uiso 1 1 d
H33 H 0.3033(8) 0.4855(14) 0.3013(7) 0.038(5) Uiso 1 1 d
H34 H 0.3550(10) 0.6262(14) 0.3481(8) 0.050(6) Uiso 1 1 d
H35 H 0.3134(8) 0.7820(14) 0.3140(7) 0.039(5) Uiso 1 1 d
H36 H 0.2232(7) 0.7975(13) 0.2376(7) 0.029(4) Uiso 1 1 d
H42 H -0.0072(8) 0.7133(13) 0.2880(7) 0.034(5) Uiso 1 1 d
H43 H -0.1079(9) 0.7019(15) 0.2807(8) 0.052(6) Uiso 1 1 d
H44 H -0.1885(9) 0.6684(14) 0.1986(8) 0.047(5) Uiso 1 1 d
H45 H -0.1693(8) 0.6485(13) 0.1202(8) 0.037(5) Uiso 1 1 d
H46 H -0.0684(8) 0.6629(12) 0.1252(7) 0.033(5) Uiso 1 1 d
H52 H 0.1540(8) 0.6066(14) 0.3067(7) 0.041(5) Uiso 1 1 d
H53 H 0.2159(10) 0.6594(17) 0.3929(9) 0.065(7) Uiso 1 1 d
H54 H 0.2038(9) 0.8216(15) 0.4204(8) 0.049(5) Uiso 1 1 d
H55 H 0.1348(9) 0.9258(16) 0.3613(8) 0.052(6) Uiso 1 1 d
H56 H 0.0721(10) 0.8769(15) 0.2707(8) 0.053(6) Uiso 1 1 d
H64 H 0.5919(7) 0.9621(12) 0.0686(6) 0.020(4) Uiso 1 1 d
H66 H 0.6974(7) 0.7158(11) 0.1095(6) 0.020(4) Uiso 1 1 d
H74 H 0.6106(7) 0.3214(13) 0.0517(7) 0.028(4) Uiso 1 1 d
H76 H 0.7234(7) 0.5399(11) 0.1393(6) 0.020(4) Uiso 1 1 d
H82 H 0.7080(7) 0.4882(13) 0.2319(6) 0.027(4) Uiso 1 1 d
H83 H 0.7917(8) 0.4967(14) 0.3164(7) 0.036(5) Uiso 1 1 d
H84 H 0.8334(9) 0.6528(13) 0.3550(8) 0.041(5) Uiso 1 1 d
H85 H 0.7895(8) 0.7958(14) 0.3078(7) 0.040(5) Uiso 1 1 d
H86 H 0.7056(8) 0.7885(13) 0.2229(7) 0.030(4) Uiso 1 1 d
H92 H 0.4683(8) 0.5955(12) 0.2436(7) 0.030(4) Uiso 1 1 d
H93 H 0.3671(8) 0.6002(13) 0.2334(8) 0.038(5) Uiso 1 1 d
H94 H 0.2865(9) 0.6235(12) 0.1473(7) 0.035(5) Uiso 1 1 d
H95 H 0.3094(9) 0.6472(14) 0.0714(8) 0.047(5) Uiso 1 1 d
H96 H 0.4118(8) 0.6422(12) 0.0822(7) 0.031(4) Uiso 1 1 d
H102 H 0.5676(7) 0.4318(12) 0.2306(7) 0.025(4) Uiso 1 1 d
H103 H 0.6224(8) 0.3818(14) 0.3211(7) 0.041(5) Uiso 1 1 d
H104 H 0.6650(8) 0.4998(13) 0.3899(8) 0.039(5) Uiso 1 1 d
H105 H 0.6571(8) 0.6702(14) 0.3668(7) 0.038(5) Uiso 1 1 d
H106 H 0.6052(8) 0.7178(13) 0.2772(7) 0.031(4) Uiso 1 1 d
H13B H -0.0846(8) 0.9270(13) 0.0748(7) 0.034(5) Uiso 1 1 d
H13C H -0.0529(8) 0.8713(13) 0.0373(8) 0.039(5) Uiso 1 1 d
H13A H -0.0475(8) 0.8239(14) 0.0954(7) 0.039(5) Uiso 1 1 d
H13F H -0.0163(8) 1.0219(13) 0.1600(7) 0.034(5) Uiso 1 1 d
H13E H 0.0151(8) 0.9204(14) 0.1822(7) 0.037(5) Uiso 1 1 d
H13D H 0.0573(9) 1.0120(14) 0.1814(7) 0.040(5) Uiso 1 1 d
H13I H -0.0018(8) 1.0313(13) 0.0368(7) 0.035(5) Uiso 1 1 d
H13G H 0.0393(8) 1.0875(13) 0.0904(7) 0.033(5) Uiso 1 1 d
H13H H -0.0334(8) 1.0774(13) 0.0722(7) 0.033(4) Uiso 1 1 d
H15C H 0.2290(12) 0.8669(18) 0.0083(10) 0.077(8) Uiso 1 1 d
H15B H 0.2107(10) 0.7735(18) 0.0355(9) 0.063(7) Uiso 1 1 d
H15A H 0.1566(13) 0.8414(18) -0.0052(11) 0.078(8) Uiso 1 1 d
H15D H 0.2985(9) 0.9431(14) 0.0975(8) 0.043(5) Uiso 1 1 d
H15F H 0.2865(10) 0.8518(17) 0.1267(9) 0.063(7) Uiso 1 1 d
H15E H 0.2748(11) 0.9667(19) 0.1462(10) 0.082(8) Uiso 1 1 d
H15I H 0.2160(9) 1.0392(13) 0.0316(7) 0.040(5) Uiso 1 1 d
H15H H 0.1464(10) 1.0155(15) 0.0164(8) 0.049(6) Uiso 1 1 d
H15G H 0.1867(8) 1.0647(14) 0.0748(8) 0.041(5) Uiso 1 1 d
H23B H -0.0588(9) 0.3784(15) 0.1851(8) 0.049(6) Uiso 1 1 d
H23C H -0.0281(9) 0.4836(16) 0.1908(8) 0.050(6) Uiso 1 1 d
H23A H -0.0622(10) 0.4315(15) 0.1307(9) 0.055(6) Uiso 1 1 d
H23E H -0.0208(10) 0.2705(15) 0.1136(9) 0.051(6) Uiso 1 1 d
H23D H 0.0442(9) 0.2302(14) 0.1550(7) 0.042(5) Uiso 1 1 d
H23F H -0.0107(9) 0.2315(15) 0.1719(8) 0.051(6) Uiso 1 1 d
H23G H 0.0772(8) 0.4236(15) 0.2565(7) 0.042(5) Uiso 1 1 d
H23H H 0.1050(9) 0.3230(14) 0.2426(7) 0.042(5) Uiso 1 1 d
H23I H 0.0457(9) 0.3187(15) 0.2554(8) 0.049(6) Uiso 1 1 d
H25B H 0.1510(12) 0.4262(19) -0.0196(11) 0.084(8) Uiso 1 1 d
H25C H 0.1937(10) 0.4620(16) 0.0469(9) 0.059(7) Uiso 1 1 d
H25A H 0.1221(11) 0.5231(19) -0.0009(9) 0.068(7) Uiso 1 1 d
H25F H 0.0171(11) 0.3423(18) -0.0005(10) 0.071(7) Uiso 1 1 d
H25E H 0.0277(12) 0.453(2) -0.0235(10) 0.087(9) Uiso 1 1 d
H25D H 0.0487(10) 0.3531(16) -0.0436(9) 0.062(6) Uiso 1 1 d
H25H H 0.1108(10) 0.2469(16) 0.0581(8) 0.054(6) Uiso 1 1 d
H25G H 0.1439(10) 0.2698(16) 0.0166(9) 0.060(6) Uiso 1 1 d
H25I H 0.1794(11) 0.2989(17) 0.0801(10) 0.068(7) Uiso 1 1 d
H63A H 0.4488(9) 0.8259(15) 0.1042(8) 0.045(5) Uiso 1 1 d
H63B H 0.4211(10) 0.9318(15) 0.0917(8) 0.051(6) Uiso 1 1 d
H63C H 0.4448(11) 0.8785(17) 0.0507(10) 0.070(8) Uiso 1 1 d
H63F H 0.5563(9) 1.0697(14) 0.1137(7) 0.040(5) Uiso 1 1 d
H63E H 0.4861(8) 1.0780(13) 0.1038(7) 0.038(5) Uiso 1 1 d
H63D H 0.5040(9) 1.0357(15) 0.0563(9) 0.051(6) Uiso 1 1 d
H63G H 0.5005(10) 0.9905(16) 0.1834(8) 0.055(6) Uiso 1 1 d
H63H H 0.5308(10) 0.8848(16) 0.1975(9) 0.055(6) Uiso 1 1 d
H63I H 0.5744(11) 0.9779(17) 0.2014(9) 0.064(7) Uiso 1 1 d
H65A H 0.6644(9) 0.8840(14) -0.0333(8) 0.043(5) Uiso 1 1 d
H65B H 0.6388(9) 0.7886(16) -0.0162(8) 0.049(6) Uiso 1 1 d
H65C H 0.6020(11) 0.8932(16) -0.0239(9) 0.059(6) Uiso 1 1 d
H65E H 0.7683(9) 0.8577(14) 0.0443(8) 0.047(5) Uiso 1 1 d
H65F H 0.7707(9) 0.8394(14) 0.1034(8) 0.044(5) Uiso 1 1 d
H65D H 0.7393(9) 0.7570(16) 0.0548(8) 0.050(6) Uiso 1 1 d
H65I H 0.7186(9) 1.0153(14) 0.0332(8) 0.044(5) Uiso 1 1 d
H65H H 0.6552(9) 1.0308(14) 0.0405(8) 0.046(5) Uiso 1 1 d
H65G H 0.7192(9) 1.0123(14) 0.0936(8) 0.047(5) Uiso 1 1 d
H73C H 0.5127(8) 0.3001(13) -0.0066(8) 0.038(5) Uiso 1 1 d
H73B H 0.4646(9) 0.2444(14) 0.0108(8) 0.045(5) Uiso 1 1 d
H73A H 0.5375(9) 0.2231(14) 0.0428(8) 0.041(5) Uiso 1 1 d
H73E H 0.4145(9) 0.3884(14) 0.0191(8) 0.046(5) Uiso 1 1 d
H73D H 0.4567(9) 0.4557(15) 0.0008(8) 0.051(6) Uiso 1 1 d
H73F H 0.4479(9) 0.4824(16) 0.0549(9) 0.055(6) Uiso 1 1 d
H73I H 0.4588(8) 0.2778(12) 0.0993(7) 0.028(4) Uiso 1 1 d
H73H H 0.4965(8) 0.3669(14) 0.1364(8) 0.039(5) Uiso 1 1 d
H73G H 0.5321(9) 0.2668(15) 0.1305(8) 0.048(5) Uiso 1 1 d
H75C H 0.6756(9) 0.2857(14) 0.0139(8) 0.042(5) Uiso 1 1 d
H75B H 0.7101(8) 0.2386(13) 0.0750(7) 0.033(5) Uiso 1 1 d
H75A H 0.7488(9) 0.2662(14) 0.0405(7) 0.042(5) Uiso 1 1 d
H75F H 0.7641(9) 0.4440(14) 0.0225(8) 0.047(5) Uiso 1 1 d
H75D H 0.6925(10) 0.4698(14) 0.0024(8) 0.048(6) Uiso 1 1 d
H75E H 0.7424(9) 0.5311(16) 0.0511(8) 0.053(6) Uiso 1 1 d
H75G H 0.8205(9) 0.3622(13) 0.1123(8) 0.040(5) Uiso 1 1 d
H75H H 0.8017(8) 0.4470(15) 0.1426(7) 0.040(5) Uiso 1 1 d
H75I H 0.7879(9) 0.3327(15) 0.1516(8) 0.049(6) Uiso 1 1 d
C15 C 0.16200(7) 0.87468(10) 0.09435(6) 0.0213(3) Uani 1 1 d
C16 C 0.17597(7) 0.78711(10) 0.12349(6) 0.0224(3) Uani 1 1 d
C21 C 0.12022(6) 0.57243(10) 0.14887(6) 0.0205(3) Uani 1 1 d
C22 C 0.08162(6) 0.52592(10) 0.16849(6) 0.0208(3) Uani 1 1 d
C23 C 0.05788(6) 0.43166(10) 0.14995(6) 0.0225(3) Uani 1 1 d
C24 C 0.06866(7) 0.39474(11) 0.10679(6) 0.0251(3) Uani 1 1 d
C25 C 0.10265(7) 0.44404(11) 0.08263(6) 0.0253(3) Uani 1 1 d
C26 C 0.12976(7) 0.53270(11) 0.10569(6) 0.0235(3) Uani 1 1 d
C31 C 0.20854(6) 0.65032(11) 0.22156(6) 0.0223(3) Uani 1 1 d
C32 C 0.23310(7) 0.55736(11) 0.24080(6) 0.0264(3) Uani 1 1 d
C33 C 0.28696(7) 0.54955(13) 0.28747(7) 0.0323(4) Uani 1 1 d
C34 C 0.31733(8) 0.63251(13) 0.31507(7) 0.0339(4) Uani 1 1 d
C35 C 0.29376(8) 0.72437(13) 0.29566(7) 0.0329(4) Uani 1 1 d
C36 C 0.23982(7) 0.73379(12) 0.24940(6) 0.0278(3) Uani 1 1 d
C41 C -0.02726(6) 0.68914(10) 0.20768(6) 0.0208(3) Uani 1 1 d
C42 C -0.04007(7) 0.70060(12) 0.25309(6) 0.0278(3) Uani 1 1 d
C43 C -0.09975(8) 0.69366(14) 0.24937(8) 0.0370(4) Uani 1 1 d
C44 C -0.14782(8) 0.67471(13) 0.20033(8) 0.0371(4) Uani 1 1 d
C45 C -0.13643(7) 0.66323(12) 0.15460(7) 0.0324(4) Uani 1 1 d
C46 C -0.07706(7) 0.67097(11) 0.15810(6) 0.0270(3) Uani 1 1 d
C51 C 0.10686(6) 0.73479(11) 0.27946(6) 0.0224(3) Uani 1 1 d
C52 C 0.14946(8) 0.67236(13) 0.31700(7) 0.0346(4) Uani 1 1 d
C53 C 0.18534(9) 0.70405(16) 0.36908(7) 0.0437(5) Uani 1 1 d
C54 C 0.17910(8) 0.79823(14) 0.38475(7) 0.0396(4) Uani 1 1 d
C55 C 0.13709(9) 0.86150(14) 0.34874(7) 0.0426(4) Uani 1 1 d
C56 C 0.10150(8) 0.82996(12) 0.29638(7) 0.0357(4) Uani 1 1 d
C61 C 0.62978(6) 0.72096(10) 0.13731(5) 0.0183(3) Uani 1 1 d
C62 C 0.58006(6) 0.77387(10) 0.13756(5) 0.0190(3) Uani 1 1 d
C63 C 0.56646(6) 0.86787(10) 0.11375(6) 0.0212(3) Uani 1 1 d
C64 C 0.60130(6) 0.89920(10) 0.08615(6) 0.0222(3) Uani 1 1 d
C65 C 0.64925(6) 0.84468(10) 0.08227(5) 0.0206(3) Uani 1 1 d
C66 C 0.66346(6) 0.75548(10) 0.10943(6) 0.0199(3) Uani 1 1 d
C71 C 0.63839(6) 0.54371(10) 0.13698(5) 0.0181(3) Uani 1 1 d
C72 C 0.58071(6) 0.49898(10) 0.11711(5) 0.0178(3) Uani 1 1 d
C73 C 0.56926(6) 0.41421(10) 0.08459(5) 0.0186(3) Uani 1 1 d
C74 C 0.61829(7) 0.37910(10) 0.07369(6) 0.0204(3) Uani 1 1 d
C75 C 0.67607(6) 0.42362(10) 0.09248(6) 0.0204(3) Uani 1 1 d
C76 C 0.68524(6) 0.50670(10) 0.12470(6) 0.0203(3) Uani 1 1 d
C81 C 0.69908(6) 0.63725(10) 0.21942(5) 0.0194(3) Uani 1 1 d
C82 C 0.72514(7) 0.55144(11) 0.24806(6) 0.0247(3) Uani 1 1 d
C83 C 0.77498(7) 0.55697(13) 0.29780(6) 0.0316(4) Uani 1 1 d
C84 C 0.79938(7) 0.64720(14) 0.32007(6) 0.0335(4) Uani 1 1 d
C85 C 0.77338(7) 0.73219(13) 0.29220(6) 0.0308(3) Uani 1 1 d
C86 C 0.72354(7) 0.72820(11) 0.24220(6) 0.0243(3) Uani 1 1 d
C91 C 0.45141(6) 0.61826(10) 0.16394(6) 0.0199(3) Uani 1 1 d
C92 C 0.43555(7) 0.60613(11) 0.20782(6) 0.0240(3) Uani 1 1 d
C93 C 0.37470(7) 0.60857(12) 0.20156(7) 0.0300(3) Uani 1 1 d
C94 C 0.32824(7) 0.62316(12) 0.15081(7) 0.0319(4) Uani 1 1 d
C95 C 0.34244(7) 0.63606(12) 0.10658(7) 0.0319(4) Uani 1 1 d
C96 C 0.40324(7) 0.63329(11) 0.11299(6) 0.0265(3) Uani 1 1 d
C101 C 0.58138(6) 0.58090(10) 0.24454(6) 0.0206(3) Uani 1 1 d
C102 C 0.58748(7) 0.48096(11) 0.25869(6) 0.0260(3) Uani 1 1 d
C103 C 0.61890(7) 0.45143(13) 0.31208(7) 0.0307(3) Uani 1 1 d
C104 C 0.64445(7) 0.52137(13) 0.35215(7) 0.0322(4) Uani 1 1 d
C105 C 0.63959(7) 0.62046(13) 0.33912(6) 0.0313(4) Uani 1 1 d
C106 C 0.60832(7) 0.65005(12) 0.28576(6) 0.0256(3) Uani 1 1 d
C130 C 0.01071(6) 0.94710(10) 0.10537(6) 0.0217(3) Uani 1 1 d
C131 C -0.04800(7) 0.88611(13) 0.07619(7) 0.0315(4) Uani 1 1 d
C132 C 0.01693(8) 0.97664(13) 0.16220(6) 0.0277(3) Uani 1 1 d
C133 C 0.00351(8) 1.04316(11) 0.07355(6) 0.0266(3) Uani 1 1 d
C150 C 0.20488(7) 0.91320(11) 0.06936(6) 0.0282(3) Uani 1 1 d
C151 C 0.20091(14) 0.84357(17) 0.02346(11) 0.0566(6) Uani 1 1 d
C152 C 0.27129(8) 0.91722(16) 0.11262(10) 0.0472(5) Uani 1 1 d
C153 C 0.18727(9) 1.01679(13) 0.04622(8) 0.0342(4) Uani 1 1 d
C230 C 0.02420(7) 0.37106(11) 0.17750(7) 0.0292(3) Uani 1 1 d
C231 C -0.03620(9) 0.42118(14) 0.17088(9) 0.0401(4) Uani 1 1 d
C232 C 0.00857(10) 0.26718(13) 0.15319(9) 0.0422(5) Uani 1 1 d
C233 C 0.06647(10) 0.35896(14) 0.23781(8) 0.0388(4) Uani 1 1 d
C250 C 0.10890(8) 0.39741(12) 0.03338(7) 0.0345(4) Uani 1 1 d
C251 C 0.14909(15) 0.45984(19) 0.01385(11) 0.0656(7) Uani 1 1 d
C252 C 0.04481(11) 0.38537(19) -0.01296(8) 0.0517(5) Uani 1 1 d
C253 C 0.13842(10) 0.29507(15) 0.04876(8) 0.0421(4) Uani 1 1 d
C630 C 0.51713(7) 0.93359(11) 0.11959(7) 0.0286(3) Uani 1 1 d
C631 C 0.45314(8) 0.88839(14) 0.08936(10) 0.0446(5) Uani 1 1 d
C632 C 0.51681(9) 1.03679(12) 0.09646(9) 0.0369(4) Uani 1 1 d
C633 C 0.53109(11) 0.94713(14) 0.17978(9) 0.0448(5) Uani 1 1 d
C650 C 0.68319(7) 0.88198(11) 0.04829(6) 0.0236(3) Uani 1 1 d
C651 C 0.64377(9) 0.85987(17) -0.01148(7) 0.0417(5) Uani 1 1 d
C652 C 0.74521(8) 0.83058(14) 0.06435(8) 0.0360(4) Uani 1 1 d
C653 C 0.69395(9) 0.99334(12) 0.05470(8) 0.0349(4) Uani 1 1 d
C730 C 0.50719(6) 0.35932(10) 0.06327(6) 0.0215(3) Uani 1 1 d
C731 C 0.50555(8) 0.27556(13) 0.02476(7) 0.0327(4) Uani 1 1 d
C732 C 0.45281(7) 0.42771(13) 0.03184(7) 0.0316(4) Uani 1 1 d
C733 C 0.49859(8) 0.31490(12) 0.11177(7) 0.0286(3) Uani 1 1 d
C750 C 0.72707(7) 0.38866(11) 0.07600(6) 0.0261(3) Uani 1 1 d
C751 C 0.71390(8) 0.28674(13) 0.04972(8) 0.0350(4) Uani 1 1 d
C752 C 0.73158(10) 0.46381(14) 0.03529(8) 0.0391(4) Uani 1 1 d
C753 C 0.78931(8) 0.38374(14) 0.12527(8) 0.0365(4) Uani 1 1 d
O1 O 0.04524(4) 0.75765(7) 0.15997(4) 0.0223(2) Uani 1 1 d
O2 O 0.06930(5) 0.57187(7) 0.20808(4) 0.0251(2) Uani 1 1 d
O3 O 0.54489(4) 0.73461(7) 0.16204(4) 0.0221(2) Uani 1 1 d
O4 O 0.53435(4) 0.53952(7) 0.12817(4) 0.0206(2) Uani 1 1 d

loop_
_atom_site_aniso_label
_atom_site_aniso_U_11
_atom_site_aniso_U_22
_atom_site_aniso_U_33
_atom_site_aniso_U_23
_atom_site_aniso_U_13
_atom_site_aniso_U_12
Si1 0.02060(19) 0.01815(19) 0.02045(19) -0.00051(14) 0.01070(15) 0.00080(14)
Si2 0.01989(19) 0.01620(18) 0.01947(18) 0.00169(14) 0.01035(15) 0.00093(14)
N1 0.0224(6) 0.0164(6) 0.0257(6) 0.0033(5) 0.0073(5) 0.0000(5)
N2 0.0199(6) 0.0141(5) 0.0195(6) 0.0004(4) 0.0082(5) 0.0006(4)
C11 0.0233(7) 0.0180(7) 0.0202(7) 0.0004(5) 0.0080(6) 0.0000(5)
C12 0.0212(7) 0.0207(7) 0.0176(6) -0.0022(5) 0.0089(5) -0.0027(5)
C13 0.0214(7) 0.0198(7) 0.0159(6) -0.0029(5) 0.0065(5) 0.0008(5)
C14 0.0258(7) 0.0180(7) 0.0186(7) 0.0000(5) 0.0089(6) 0.0012(5)
C15 0.0251(7) 0.0206(7) 0.0202(7) -0.0020(5) 0.0112(6) -0.0014(5)
C16 0.0222(7) 0.0201(7) 0.0265(7) -0.0009(6) 0.0118(6) 0.0018(6)
C21 0.0201(7) 0.0168(7) 0.0244(7) 0.0017(5) 0.0090(6) 0.0019(5)
C22 0.0223(7) 0.0192(7) 0.0231(7) 0.0013(5) 0.0114(6) 0.0049(5)
C23 0.0228(7) 0.0187(7) 0.0285(7) 0.0021(6) 0.0133(6) 0.0015(5)
C24 0.0278(8) 0.0196(7) 0.0298(8) -0.0042(6) 0.0136(6) -0.0013(6)
C25 0.0302(8) 0.0230(7) 0.0267(7) 0.0000(6) 0.0157(6) 0.0032(6)
C26 0.0238(7) 0.0227(7) 0.0286(8) 0.0029(6) 0.0153(6) 0.0015(6)
C31 0.0219(7) 0.0249(7) 0.0236(7) 0.0029(6) 0.0129(6) 0.0008(6)
C32 0.0279(8) 0.0247(8) 0.0286(8) 0.0046(6) 0.0135(7) 0.0027(6)
C33 0.0299(8) 0.0360(9) 0.0320(9) 0.0107(7) 0.0137(7) 0.0074(7)
C34 0.0253(8) 0.0487(10) 0.0250(8) 0.0073(7) 0.0076(7) 0.0023(7)
C35 0.0309(8) 0.0389(10) 0.0277(8) -0.0022(7) 0.0110(7) -0.0081(7)
C36 0.0295(8) 0.0256(8) 0.0289(8) 0.0017(6) 0.0124(7) -0.0011(6)
C41 0.0221(7) 0.0160(7) 0.0259(7) -0.0001(5) 0.0114(6) -0.0001(5)
C42 0.0269(8) 0.0315(8) 0.0277(8) -0.0014(6) 0.0140(7) -0.0021(6)
C43 0.0336(9) 0.0467(11) 0.0411(10) -0.0032(8) 0.0257(8) -0.0034(7)
C44 0.0248(8) 0.0369(9) 0.0540(11) -0.0032(8) 0.0207(8) -0.0030(7)
C45 0.0236(8) 0.0277(8) 0.0397(9) -0.0041(7) 0.0066(7) -0.0006(6)
C46 0.0289(8) 0.0243(8) 0.0278(8) -0.0026(6) 0.0117(7) 0.0007(6)
C51 0.0209(7) 0.0250(7) 0.0232(7) 0.0007(6) 0.0112(6) -0.0007(6)
C52 0.0388(9) 0.0371(10) 0.0282(8) 0.0014(7) 0.0141(7) 0.0142(7)
C53 0.0382(10) 0.0607(13) 0.0260(9) 0.0052(8) 0.0070(8) 0.0184(9)
C54 0.0366(9) 0.0515(11) 0.0254(8) -0.0054(8) 0.0075(7) -0.0098(8)
C55 0.0588(12) 0.0295(9) 0.0309(9) -0.0053(7) 0.0095(8) -0.0100(8)
C56 0.0461(10) 0.0241(8) 0.0274(8) 0.0000(6) 0.0052(7) -0.0009(7)
C61 0.0206(7) 0.0143(6) 0.0187(6) -0.0004(5) 0.0068(5) -0.0013(5)
C62 0.0209(7) 0.0178(7) 0.0199(7) -0.0001(5) 0.0098(5) -0.0026(5)
C63 0.0210(7) 0.0180(7) 0.0236(7) 0.0000(5) 0.0081(6) 0.0000(5)
C64 0.0234(7) 0.0171(7) 0.0253(7) 0.0037(6) 0.0090(6) -0.0010(5)
C65 0.0202(7) 0.0209(7) 0.0190(7) -0.0004(5) 0.0063(6) -0.0050(5)
C66 0.0192(7) 0.0193(7) 0.0215(7) -0.0009(5) 0.0087(6) -0.0006(5)
C71 0.0227(7) 0.0152(6) 0.0169(6) 0.0019(5) 0.0087(5) 0.0017(5)
C72 0.0202(7) 0.0176(6) 0.0181(6) 0.0036(5) 0.0104(5) 0.0028(5)
C73 0.0204(7) 0.0183(7) 0.0164(6) 0.0035(5) 0.0070(5) -0.0001(5)
C74 0.0268(7) 0.0161(7) 0.0196(7) -0.0001(5) 0.0108(6) 0.0000(5)
C75 0.0236(7) 0.0182(7) 0.0215(7) 0.0027(5) 0.0114(6) 0.0032(5)
C76 0.0188(7) 0.0201(7) 0.0218(7) 0.0023(5) 0.0081(6) -0.0018(5)
C81 0.0178(7) 0.0238(7) 0.0195(7) -0.0002(5) 0.0107(6) 0.0004(5)
C82 0.0263(7) 0.0258(8) 0.0234(7) 0.0017(6) 0.0117(6) 0.0030(6)
C83 0.0290(8) 0.0412(10) 0.0243(8) 0.0069(7) 0.0106(7) 0.0108(7)
C84 0.0230(8) 0.0541(11) 0.0210(8) -0.0030(7) 0.0068(7) 0.0008(7)
C85 0.0286(8) 0.0386(9) 0.0271(8) -0.0100(7) 0.0134(7) -0.0079(7)
C86 0.0259(7) 0.0259(8) 0.0238(7) -0.0019(6) 0.0130(6) -0.0012(6)
C91 0.0234(7) 0.0146(6) 0.0248(7) 0.0009(5) 0.0131(6) 0.0007(5)
C92 0.0258(8) 0.0237(7) 0.0249(8) 0.0002(6) 0.0129(6) -0.0001(6)
C93 0.0326(8) 0.0316(8) 0.0349(9) 0.0004(7) 0.0230(7) 0.0004(7)
C94 0.0239(8) 0.0316(9) 0.0448(10) 0.0013(7) 0.0187(7) 0.0056(6)
C95 0.0252(8) 0.0350(9) 0.0329(9) 0.0048(7) 0.0090(7) 0.0080(7)
C96 0.0273(8) 0.0293(8) 0.0255(8) 0.0048(6) 0.0136(6) 0.0050(6)
C101 0.0189(7) 0.0231(7) 0.0220(7) 0.0026(5) 0.0108(6) 0.0006(5)
C102 0.0259(8) 0.0241(8) 0.0287(8) 0.0025(6) 0.0119(6) 0.0008(6)
C103 0.0277(8) 0.0306(9) 0.0339(9) 0.0115(7) 0.0126(7) 0.0043(6)
C104 0.0223(8) 0.0470(10) 0.0249(8) 0.0105(7) 0.0073(6) 0.0033(7)
C105 0.0267(8) 0.0398(9) 0.0256(8) -0.0045(7) 0.0088(7) -0.0046(7)
C106 0.0261(8) 0.0251(8) 0.0275(8) 0.0000(6) 0.0129(6) -0.0010(6)
C130 0.0221(7) 0.0214(7) 0.0209(7) -0.0012(5) 0.0080(6) 0.0031(5)
C131 0.0237(8) 0.0294(9) 0.0345(9) 0.0004(7) 0.0048(7) 0.0021(6)
C132 0.0293(8) 0.0326(9) 0.0238(8) -0.0003(7) 0.0135(7) 0.0083(7)
C133 0.0309(8) 0.0237(8) 0.0253(8) 0.0022(6) 0.0115(7) 0.0080(6)
C150 0.0337(8) 0.0239(8) 0.0352(8) 0.0030(6) 0.0226(7) 0.0017(6)
C151 0.0928(19) 0.0430(12) 0.0676(15) -0.0106(11) 0.0670(16) -0.0099(12)
C152 0.0283(9) 0.0463(12) 0.0720(14) 0.0259(11) 0.0257(10) 0.0036(8)
C153 0.0366(10) 0.0321(9) 0.0416(10) 0.0128(8) 0.0239(8) 0.0024(7)
C230 0.0370(9) 0.0191(7) 0.0418(9) 0.0001(6) 0.0268(8) -0.0020(6)
C231 0.0382(10) 0.0294(9) 0.0658(13) 0.0015(9) 0.0346(10) -0.0023(7)
C232 0.0569(12) 0.0236(9) 0.0647(14) -0.0050(8) 0.0439(11) -0.0105(8)
C233 0.0555(12) 0.0279(9) 0.0444(10) 0.0102(8) 0.0321(9) 0.0037(8)
C250 0.0484(10) 0.0312(9) 0.0332(9) -0.0044(7) 0.0262(8) 0.0011(7)
C251 0.110(2) 0.0554(14) 0.0676(16) -0.0165(12) 0.0727(17) -0.0171(14)
C252 0.0615(14) 0.0624(14) 0.0280(10) -0.0086(9) 0.0151(9) 0.0157(11)
C253 0.0467(11) 0.0420(11) 0.0439(11) -0.0098(8) 0.0248(9) 0.0090(9)
C630 0.0305(8) 0.0172(7) 0.0434(9) 0.0050(6) 0.0205(7) 0.0050(6)
C631 0.0273(9) 0.0282(9) 0.0797(16) 0.0131(10) 0.0233(10) 0.0071(7)
C632 0.0366(10) 0.0202(8) 0.0586(12) 0.0093(8) 0.0243(9) 0.0077(7)
C633 0.0690(14) 0.0281(9) 0.0533(12) 0.0019(8) 0.0414(11) 0.0136(9)
C650 0.0238(7) 0.0246(7) 0.0237(7) 0.0036(6) 0.0108(6) -0.0032(6)
C651 0.0398(11) 0.0612(13) 0.0262(9) -0.0021(8) 0.0156(8) -0.0171(9)
C652 0.0284(9) 0.0391(10) 0.0472(11) 0.0121(8) 0.0223(8) 0.0010(7)
C653 0.0406(10) 0.0269(9) 0.0466(11) 0.0050(7) 0.0274(9) -0.0056(7)
C730 0.0228(7) 0.0198(7) 0.0221(7) -0.0006(5) 0.0095(6) -0.0030(5)
C731 0.0313(9) 0.0335(9) 0.0365(9) -0.0143(7) 0.0171(7) -0.0126(7)
C732 0.0244(8) 0.0310(9) 0.0315(9) 0.0038(7) 0.0035(7) -0.0034(7)
C733 0.0309(9) 0.0285(8) 0.0286(8) 0.0012(7) 0.0144(7) -0.0080(7)
C750 0.0287(8) 0.0237(8) 0.0325(8) -0.0041(6) 0.0192(7) -0.0005(6)
C751 0.0378(10) 0.0302(9) 0.0466(11) -0.0107(8) 0.0273(9) -0.0005(7)
C752 0.0491(11) 0.0371(10) 0.0471(11) -0.0005(8) 0.0360(10) -0.0030(8)
C753 0.0252(8) 0.0392(10) 0.0486(11) -0.0084(9) 0.0187(8) 0.0030(7)
O1 0.0213(5) 0.0230(5) 0.0242(5) 0.0027(4) 0.0111(4) 0.0002(4)
O2 0.0361(6) 0.0186(5) 0.0286(5) 0.0006(4) 0.0215(5) 0.0024(4)
O3 0.0255(5) 0.0173(5) 0.0295(5) 0.0031(4) 0.0173(4) 0.0022(4)
O4 0.0183(5) 0.0212(5) 0.0235(5) -0.0015(4) 0.0098(4) 0.0006(4)

loop_
_atom_type_symbol
_atom_type_description
_atom_type_scat_dispersion_real
_atom_type_scat_dispersion_imag
_atom_type_scat_source
C C 0.0033 0.0016 'International Tables Vol C Tables 4.2.6.8 and 6.1.1.4'
H H 0.0000 0.0000 'International Tables Vol C Tables 4.2.6.8 and 6.1.1.4'
N N 0.0061 0.0033 'International Tables Vol C Tables 4.2.6.8 and 6.1.1.4'
O O 0.0106 0.0060 'International Tables Vol C Tables 4.2.6.8 and 6.1.1.4'
Si Si 0.0817 0.0704 'International Tables Vol C Tables 4.2.6.8 and 6.1.1.4'

loop_
_geom_angle_atom_site_label_1
_geom_angle_atom_site_label_2
_geom_angle_atom_site_label_3
_geom_angle
O1 Si1 O2 115.44(5)
O1 Si1 C51 116.36(6)
O2 Si1 C51 107.63(6)
O1 Si1 C41 101.10(6)
O2 Si1 C41 105.22(6)
C51 Si1 C41 110.31(6)
O1 Si1 N1 66.79(4)
O2 Si1 N1 66.50(4)
C51 Si1 N1 92.48(5)
C41 Si1 N1 157.21(5)
O4 Si2 O3 114.78(5)
O4 Si2 C101 114.08(6)
O3 Si2 C101 112.79(6)
O4 Si2 C91 102.79(6)
O3 Si2 C91 102.59(6)
C101 Si2 C91 108.37(6)
O4 Si2 N2 72.11(4)
O3 Si2 N2 71.88(4)
C101 Si2 N2 82.57(5)
C91 Si2 N2 169.05(5)
C31 N1 C11 119.84(11)
C31 N1 C21 118.61(11)
C11 N1 C21 116.88(11)
C31 N1 Si1 109.97(8)
C11 N1 Si1 93.10(8)
C21 N1 Si1 88.06(8)
C81 N2 C71 117.88(11)
C81 N2 C61 116.35(11)
C71 N2 C61 113.63(10)
C81 N2 Si2 116.60(8)
C71 N2 Si2 94.89(8)
C61 N2 Si2 92.75(7)
C16 C11 C12 120.59(13)
C16 C11 N1 121.86(13)
C12 C11 N1 117.54(12)
O1 C12 C11 119.29(12)
O1 C12 C13 120.15(12)
C11 C12 C13 120.54(13)
C14 C13 C12 116.77(12)
C14 C13 C130 121.19(12)
C12 C13 C130 121.99(12)
C15 C14 C13 123.83(13)
C15 C14 H14 119.0(9)
C13 C14 H14 117.2(9)
C16 C15 C14 117.20(13)
C16 C15 C150 119.69(13)
C14 C15 C150 123.09(13)
C11 C16 C15 121.06(13)
C11 C16 H16 117.7(9)
C15 C16 H16 121.2(10)
C22 C21 C26 120.62(13)
C22 C21 N1 117.53(12)
C26 C21 N1 121.81(13)
O2 C22 C21 118.73(12)
O2 C22 C23 120.61(12)
C21 C22 C23 120.60(13)
C24 C23 C22 116.29(13)
C24 C23 C230 121.92(13)
C22 C23 C230 121.74(13)
C23 C24 C25 124.22(14)
C23 C24 H24 120.2(9)
C25 C24 H24 115.5(9)
C26 C25 C24 117.05(13)
C26 C25 C250 123.68(14)
C24 C25 C250 119.27(13)
C25 C26 C21 120.60(14)
C25 C26 H26 120.7(10)
C21 C26 H26 118.7(10)
C36 C31 C32 118.75(14)
C36 C31 N1 120.15(13)
C32 C31 N1 121.03(13)
C33 C32 C31 119.88(15)
C33 C32 H32 120.0(10)
C31 C32 H32 120.1(10)
C34 C33 C32 120.99(15)
C34 C33 H33 119.1(11)
C32 C33 H33 119.9(11)
C35 C34 C33 119.26(15)
C35 C34 H34 120.4(12)
C33 C34 H34 120.3(12)
C34 C35 C36 120.68(16)
C34 C35 H35 120.8(11)
C36 C35 H35 118.5(11)
C35 C36 C31 120.43(15)
C35 C36 H36 119.5(10)
C31 C36 H36 120.0(10)
C42 C41 C46 117.40(13)
C42 C41 Si1 122.01(11)
C46 C41 Si1 120.45(11)
C43 C42 C41 121.18(15)
C43 C42 H42 118.6(10)
C41 C42 H42 120.3(10)
C44 C43 C42 120.37(16)
C44 C43 H43 119.3(12)
C42 C43 H43 120.3(12)
C43 C44 C45 119.66(15)
C43 C44 H44 119.4(12)
C45 C44 H44 121.0(12)
C44 C45 C46 120.10(15)
C44 C45 H45 120.8(11)
C46 C45 H45 119.1(11)
C45 C46 C41 121.28(15)
C45 C46 H46 120.6(10)
C41 C46 H46 118.1(10)
C52 C51 C56 117.46(14)
C52 C51 Si1 121.23(12)
C56 C51 Si1 120.91(11)
C53 C52 C51 121.12(16)
C53 C52 H52 119.5(11)
C51 C52 H52 119.4(11)
C54 C53 C52 120.26(17)
C54 C53 H53 121.6(14)
C52 C53 H53 118.0(14)
C53 C54 C55 120.04(16)
C53 C54 H54 121.4(12)
C55 C54 H54 118.5(12)
C54 C55 C56 119.67(17)
C54 C55 H55 116.9(12)
C56 C55 H55 123.4(12)
C55 C56 C51 121.44(16)
C55 C56 H56 118.7(12)
C51 C56 H56 119.9(12)
C62 C61 C66 120.86(12)
C62 C61 N2 117.29(12)
C66 C61 N2 121.79(12)
O3 C62 C61 119.58(12)
O3 C62 C63 120.16(12)
C61 C62 C63 120.24(12)
C64 C63 C62 116.57(13)
C64 C63 C630 121.93(13)
C62 C63 C630 121.46(13)
C63 C64 C65 124.31(13)
C63 C64 H64 118.0(9)
C65 C64 H64 117.7(9)
C66 C65 C64 116.80(13)
C66 C65 C650 122.11(13)
C64 C65 C650 121.09(12)
C65 C66 C61 120.91(13)
C65 C66 H66 120.5(9)
C61 C66 H66 118.6(9)
C76 C71 C72 120.99(12)
C76 C71 N2 121.59(12)
C72 C71 N2 117.38(12)
O4 C72 C71 119.74(12)
O4 C72 C73 119.86(12)
C71 C72 C73 120.38(12)
C74 C73 C72 116.49(12)
C74 C73 C730 120.80(12)
C72 C73 C730 122.68(12)
C75 C74 C73 124.04(13)
C75 C74 H74 119.4(10)
C73 C74 H74 116.5(10)
C76 C75 C74 117.32(13)
C76 C75 C750 119.73(12)
C74 C75 C750 122.83(13)
C71 C76 C75 120.77(13)
C71 C76 H76 117.4(9)
C75 C76 H76 121.9(9)
C82 C81 C86 118.76(13)
C82 C81 N2 120.25(12)
C86 C81 N2 120.91(12)
C83 C82 C81 120.29(15)
C83 C82 H82 121.3(10)
C81 C82 H82 118.4(10)
C84 C83 C82 120.77(15)
C84 C83 H83 121.1(11)
C82 C83 H83 118.2(11)
C85 C84 C83 119.14(15)
C85 C84 H84 118.7(11)
C83 C84 H84 122.2(11)
C84 C85 C86 120.96(15)
C84 C85 H85 119.9(11)
C86 C85 H85 119.2(11)
C85 C86 C81 120.06(14)
C85 C86 H86 120.3(10)
C81 C86 H86 119.7(10)
C92 C91 C96 117.21(13)
C92 C91 Si2 120.64(11)
C96 C91 Si2 122.12(11)
C93 C92 C91 121.74(14)
C93 C92 H92 119.7(10)
C91 C92 H92 118.6(10)
C94 C93 C92 119.69(15)
C94 C93 H93 122.9(11)
C92 C93 H93 117.5(11)
C93 C94 C95 119.99(15)
C93 C94 H94 118.3(11)
C95 C94 H94 121.7(11)
C94 C95 C96 120.12(15)
C94 C95 H95 119.0(12)
C96 C95 H95 120.9(12)
C95 C96 C91 121.25(15)
C95 C96 H96 118.5(10)
C91 C96 H96 120.2(10)
C106 C101 C102 117.96(13)
C106 C101 Si2 121.77(11)
C102 C101 Si2 120.10(11)
C103 C102 C101 121.07(15)
C103 C102 H102 119.9(9)
C101 C102 H102 119.0(9)
C104 C103 C102 119.80(15)
C104 C103 H103 120.4(11)
C102 C103 H103 119.8(11)
C103 C104 C105 120.20(15)
C103 C104 H104 119.1(11)
C105 C104 H104 120.7(11)
C104 C105 C106 120.04(15)
C104 C105 H105 121.1(11)
C106 C105 H105 118.9(11)
C105 C106 C101 120.91(15)
C105 C106 H106 119.5(10)
C101 C106 H106 119.6(10)
C133 C130 C13 112.78(12)
C133 C130 C131 107.44(12)
C13 C130 C131 110.44(12)
C133 C130 C132 106.53(12)
C13 C130 C132 109.13(11)
C131 C130 C132 110.44(13)
C130 C131 H13B 108.0(10)
C130 C131 H13C 109.2(10)
H13B C131 H13C 109.4(14)
C130 C131 H13A 112.2(10)
H13B C131 H13A 107.9(14)
H13C C131 H13A 110.1(14)
C130 C132 H13F 110.9(10)
C130 C132 H13E 110.8(11)
H13F C132 H13E 108.2(15)
C130 C132 H13D 108.7(11)
H13F C132 H13D 108.0(14)
H13E C132 H13D 110.2(15)
C130 C133 H13I 112.1(10)
C130 C133 H13G 112.3(10)
H13I C133 H13G 107.6(14)
C130 C133 H13H 108.3(10)
H13I C133 H13H 107.7(14)
H13G C133 H13H 108.6(14)
C153 C150 C15 112.03(13)
C153 C150 C151 108.58(16)
C15 C150 C151 108.56(14)
C153 C150 C152 107.73(14)
C15 C150 C152 109.89(13)
C151 C150 C152 110.03(18)
C150 C151 H15C 108.5(15)
C150 C151 H15B 113.1(13)
H15C C151 H15B 109.8(19)
C150 C151 H15A 109.6(14)
H15C C151 H15A 111(2)
H15B C151 H15A 104.5(19)
C150 C152 H15D 110.5(11)
C150 C152 H15F 111.6(13)
H15D C152 H15F 106.9(17)
C150 C152 H15E 110.9(13)
H15D C152 H15E 106.9(17)
H15F C152 H15E 109.9(19)
C150 C153 H15I 109.6(11)
C150 C153 H15H 109.7(12)
H15I C153 H15H 107.4(16)
C150 C153 H15G 111.3(11)
H15I C153 H15G 110.1(15)
H15H C153 H15G 108.8(16)
C231 C230 C232 107.78(15)
C231 C230 C233 110.24(15)
C232 C230 C233 107.23(15)
C231 C230 C23 110.94(13)
C232 C230 C23 111.42(13)
C233 C230 C23 109.14(13)
C230 C231 H23B 109.6(12)
C230 C231 H23C 110.7(12)
H23B C231 H23C 108.4(16)
C230 C231 H23A 108.5(12)
H23B C231 H23A 108.1(17)
H23C C231 H23A 111.5(17)
C230 C232 H23E 110.7(12)
C230 C232 H23D 113.6(11)
H23E C232 H23D 106.6(16)
C230 C232 H23F 109.0(12)
H23E C232 H23F 108.3(17)
H23D C232 H23F 108.5(17)
C230 C233 H23G 111.6(11)
C230 C233 H23H 110.9(11)
H23G C233 H23H 109.5(15)
C230 C233 H23I 109.6(12)
H23G C233 H23I 108.7(16)
H23H C233 H23I 106.5(16)
C251 C250 C253 108.24(18)
C251 C250 C252 109.29(19)
C253 C250 C252 108.49(16)
C251 C250 C25 111.73(15)
C253 C250 C25 109.44(14)
C252 C250 C25 109.57(14)
C250 C251 H25B 108.6(14)
C250 C251 H25C 105.8(12)
H25B C251 H25C 111.1(19)
C250 C251 H25A 102.2(13)
H25B C251 H25A 105.6(19)
H25C C251 H25A 122.6(18)
C250 C252 H25F 110.2(13)
C250 C252 H25E 106.8(15)
H25F C252 H25E 112(2)
C250 C252 H25D 109.5(13)
H25F C252 H25D 108.7(18)
H25E C252 H25D 110(2)
C250 C253 H25H 111.9(12)
C250 C253 H25G 106.5(13)
H25H C253 H25G 108.9(17)
C250 C253 H25I 111.3(13)
H25H C253 H25I 108.9(18)
H25G C253 H25I 109.2(18)
C631 C630 C632 108.04(14)
C631 C630 C63 110.42(13)
C632 C630 C63 111.35(13)
C631 C630 C633 110.52(16)
C632 C630 C633 106.73(14)
C63 C630 C633 109.71(13)
C630 C631 H63A 112.5(11)
C630 C631 H63B 110.8(12)
H63A C631 H63B 106.3(16)
C630 C631 H63C 110.2(14)
H63A C631 H63C 108.1(18)
H63B C631 H63C 108.8(18)
C630 C632 H63F 112.5(11)
C630 C632 H63E 108.0(10)
H63F C632 H63E 106.9(15)
C630 C632 H63D 112.3(12)
H63F C632 H63D 109.4(16)
H63E C632 H63D 107.5(15)
C630 C633 H63G 109.5(12)
C630 C633 H63H 112.2(13)
H63G C633 H63H 108.5(17)
C630 C633 H63I 112.2(12)
H63G C633 H63I 108.1(17)
H63H C633 H63I 106.0(17)
C652 C650 C653 108.70(13)
C652 C650 C651 108.32(15)
C653 C650 C651 108.35(14)
C652 C650 C65 111.35(12)
C653 C650 C65 111.18(13)
C651 C650 C65 108.85(12)
C650 C651 H65A 109.5(11)
C650 C651 H65B 108.7(12)
H65A C651 H65B 108.7(16)
C650 C651 H65C 110.8(12)
H65A C651 H65C 108.7(16)
H65B C651 H65C 110.3(17)
C650 C652 H65E 111.4(11)
C650 C652 H65F 110.4(11)
H65E C652 H65F 107.8(16)
C650 C652 H65D 110.9(11)
H65E C652 H65D 105.8(16)
H65F C652 H65D 110.4(16)
C650 C653 H65I 109.3(11)
C650 C653 H65H 112.2(11)
H65I C653 H65H 107.0(15)
C650 C653 H65G 111.8(11)
H65I C653 H65G 106.5(15)
H65H C653 H65G 109.8(16)
C731 C730 C733 108.50(13)
C731 C730 C732 106.84(13)
C733 C730 C732 109.49(13)
C731 C730 C73 111.47(12)
C733 C730 C73 108.27(11)
C732 C730 C73 112.21(12)
C730 C731 H73C 111.7(11)
C730 C731 H73B 108.9(11)
H73C C731 H73B 107.8(15)
C730 C731 H73A 112.9(11)
H73C C731 H73A 107.0(15)
H73B C731 H73A 108.4(15)
C730 C732 H73E 108.4(11)
C730 C732 H73D 111.2(12)
H73E C732 H73D 108.4(16)
C730 C732 H73F 112.8(12)
H73E C732 H73F 106.7(16)
H73D C732 H73F 109.2(17)
C730 C733 H73I 110.5(9)
C730 C733 H73H 111.1(11)
H73I C733 H73H 106.5(14)
C730 C733 H73G 109.5(11)
H73I C733 H73G 107.0(15)
H73H C733 H73G 112.1(15)
C751 C750 C75 112.34(13)
C751 C750 C753 107.84(14)
C75 C750 C753 111.03(13)
C751 C750 C752 109.07(14)
C75 C750 C752 107.51(13)
C753 C750 C752 109.00(14)
C750 C751 H75C 112.8(10)
C750 C751 H75B 109.7(10)
H75C C751 H75B 110.7(14)
C750 C751 H75A 109.6(11)
H75C C751 H75A 105.5(15)
H75B C751 H75A 108.4(15)
C750 C752 H75F 111.1(11)
C750 C752 H75D 112.5(11)
H75F C752 H75D 106.4(16)
C750 C752 H75E 112.4(12)
H75F C752 H75E 107.0(16)
H75D C752 H75E 107.1(16)
C750 C753 H75G 107.6(11)
C750 C753 H75H 112.1(11)
H75G C753 H75H 108.2(15)
C750 C753 H75I 110.2(11)
H75G C753 H75I 107.3(16)
H75H C753 H75I 111.1(16)
C12 O1 Si1 136.63(9)
C22 O2 Si1 128.66(9)
C62 O3 Si2 130.21(9)
C72 O4 Si2 133.07(9)

loop_
_geom_bond_atom_site_label_1
_geom_bond_atom_site_label_2
_geom_bond_distance
Si1 O1 1.6454(10)
Si1 O2 1.6515(10)
Si1 C51 1.8519(15)
Si1 C41 1.8622(14)
Si1 N1 2.9184(13)
Si2 O4 1.6478(10)
Si2 O3 1.6511(10)
Si2 C101 1.8492(14)
Si2 C91 1.8668(14)
Si2 N2 2.7516(12)
N1 C31 1.4163(18)
N1 C11 1.4272(17)
N1 C21 1.4395(18)
N2 C81 1.4296(17)
N2 C71 1.4411(17)
N2 C61 1.4432(17)
C11 C16 1.384(2)
C11 C12 1.3944(19)
C12 O1 1.3726(16)
C12 C13 1.4038(19)
C13 C14 1.399(2)
C13 C130 1.5353(19)
C14 C15 1.397(2)
C14 H14 0.971(16)
C15 C16 1.390(2)
C15 C150 1.531(2)
C16 H16 0.963(16)
C21 C22 1.3890(19)
C21 C26 1.389(2)
C22 O2 1.3727(16)
C22 C23 1.405(2)
C23 C24 1.390(2)
C23 C230 1.539(2)
C24 C25 1.403(2)
C24 H24 0.959(16)
C25 C26 1.387(2)
C25 C250 1.539(2)
C26 H26 0.946(17)
C31 C36 1.395(2)
C31 C32 1.398(2)
C32 C33 1.389(2)
C32 H32 0.978(18)
C33 C34 1.381(2)
C33 H33 0.963(19)
C34 C35 1.380(2)
C34 H34 0.98(2)
C35 C36 1.386(2)
C35 H35 0.941(19)
C36 H36 0.949(17)
C41 C42 1.393(2)
C41 C46 1.403(2)
C42 C43 1.387(2)
C42 H42 0.965(18)
C43 C44 1.377(3)
C43 H43 0.95(2)
C44 C45 1.382(3)
C44 H44 0.95(2)
C45 C46 1.383(2)
C45 H45 0.962(18)
C46 H46 1.000(18)
C51 C52 1.392(2)
C51 C56 1.394(2)
C52 C53 1.385(2)
C52 H52 0.954(19)
C53 C54 1.374(3)
C53 H53 0.96(2)
C54 C55 1.375(3)
C54 H54 0.96(2)
C55 C56 1.389(2)
C55 H55 0.95(2)
C56 H56 0.99(2)
C61 C62 1.3880(19)
C61 C66 1.3901(19)
C62 O3 1.3721(16)
C62 C63 1.4058(19)
C63 C64 1.393(2)
C63 C630 1.535(2)
C64 C65 1.401(2)
C64 H64 0.957(16)
C65 C66 1.3846(19)
C65 C650 1.5394(19)
C66 H66 0.972(16)
C71 C76 1.3837(19)
C71 C72 1.3935(19)
C72 O4 1.3730(16)
C72 C73 1.4060(19)
C73 C74 1.401(2)
C73 C730 1.5418(19)
C74 C75 1.395(2)
C74 H74 0.955(17)
C75 C76 1.3873(19)
C75 C750 1.5321(19)
C76 H76 0.944(16)
C81 C82 1.396(2)
C81 C86 1.396(2)
C82 C83 1.386(2)
C82 H82 0.973(17)
C83 C84 1.383(2)
C83 H83 0.958(18)
C84 C85 1.379(2)
C84 H84 0.964(19)
C85 C86 1.390(2)
C85 H85 0.969(19)
C86 H86 0.970(17)
C91 C92 1.398(2)
C91 C96 1.403(2)
C92 C93 1.390(2)
C92 H92 0.974(17)
C93 C94 1.382(2)
C93 H93 0.959(19)
C94 C95 1.384(2)
C94 H94 0.961(18)
C95 C96 1.388(2)
C95 H95 0.97(2)
C96 H96 0.944(18)
C101 C106 1.397(2)
C101 C102 1.400(2)
C102 C103 1.388(2)
C102 H102 0.977(16)
C103 C104 1.382(2)
C103 H103 0.970(19)
C104 C105 1.383(2)
C104 H104 0.980(18)
C105 C106 1.387(2)
C105 H105 0.967(19)
C106 H106 0.944(18)
C130 C133 1.533(2)
C130 C131 1.537(2)
C130 C132 1.539(2)
C131 H13B 1.022(18)
C131 H13C 1.032(19)
C131 H13A 0.990(19)
C132 H13F 0.984(18)
C132 H13E 0.948(19)
C132 H13D 1.009(19)
C133 H13I 0.963(18)
C133 H13G 0.990(18)
C133 H13H 0.983(18)
C150 C153 1.526(2)
C150 C151 1.534(3)
C150 C152 1.537(3)
C151 H15C 0.97(3)
C151 H15B 1.00(2)
C151 H15A 1.02(3)
C152 H15D 0.96(2)
C152 H15F 0.98(2)
C152 H15E 1.11(3)
C153 H15I 0.970(19)
C153 H15H 0.98(2)
C153 H15G 1.015(19)
C230 C231 1.535(2)
C230 C232 1.535(2)
C230 C233 1.538(3)
C231 H23B 0.97(2)
C231 H23C 0.98(2)
C231 H23A 1.02(2)
C232 H23E 1.01(2)
C232 H23D 0.97(2)
C232 H23F 0.95(2)
C233 H23G 0.99(2)
C233 H23H 1.00(2)
C233 H23I 0.98(2)
C250 C251 1.527(3)
C250 C253 1.535(3)
C250 C252 1.538(3)
C251 H25B 1.03(3)
C251 H25C 1.07(2)
C251 H25A 1.05(2)
C252 H25F 1.04(2)
C252 H25E 1.00(3)
C252 H25D 0.98(2)
C253 H25H 1.03(2)
C253 H25G 0.99(2)
C253 H25I 1.00(2)
C630 C631 1.533(2)
C630 C632 1.533(2)
C630 C633 1.536(3)
C631 H63A 0.96(2)
C631 H63B 0.99(2)
C631 H63C 0.99(2)
C632 H63F 0.971(19)
C632 H63E 1.004(19)
C632 H63D 1.00(2)
C633 H63G 0.97(2)
C633 H63H 0.97(2)
C633 H63I 1.04(2)
C650 C652 1.528(2)
C650 C653 1.530(2)
C650 C651 1.533(2)
C651 H65A 0.97(2)
C651 H65B 0.98(2)
C651 H65C 1.02(2)
C652 H65E 0.99(2)
C652 H65F 0.99(2)
C652 H65D 1.03(2)
C653 H65I 1.03(2)
C653 H65H 0.98(2)
C653 H65G 1.01(2)
C730 C731 1.533(2)
C730 C733 1.534(2)
C730 C732 1.537(2)
C731 H73C 0.990(19)
C731 H73B 0.99(2)
C731 H73A 1.009(19)
C732 H73E 0.99(2)
C732 H73D 0.96(2)
C732 H73F 1.01(2)
C733 H73I 1.002(17)
C733 H73H 0.985(19)
C733 H73G 0.99(2)
C750 C751 1.528(2)
C750 C753 1.538(2)
C750 C752 1.538(2)
C751 H75C 1.024(19)
C751 H75B 0.978(18)
C751 H75A 1.002(19)
C752 H75F 1.01(2)
C752 H75D 0.99(2)
C752 H75E 1.00(2)
C753 H75G 0.99(2)
C753 H75H 0.965(19)
C753 H75I 1.00(2)
